data_4086410
loop_
_publ_author_name
'Longevial, Jean-Fran\,cois'
'Langlois, Adam'
'Buisson, Antoine'
'Devillers, Charles H.'
'Cl\'ement, S\'ebastien'
'van der Lee, Arie'
'Harvey, Pierre D.'
'Richeter, S\'ebastien'

_publ_section_title
;
 Synthesis, Characterization, and Electronic Properties of Porphyrins
 Conjugated with N-Heterocyclic Carbene (NHC)--Gold(I) Complexes
;
_journal_issue 5
_journal_name_full Organometallics
_journal_page_first 663
_journal_paper_doi 10.1021/acs.organomet.5b00966
_journal_volume 35
_journal_year 2016
_chemical_formula_moiety '     C63 H65 N6, C H2 Cl2 I '
_chemical_formula_sum 'C64 H67 Cl2 I N6'
_chemical_formula_weight 1118.04
_space_group_IT_number 2
_symmetry_cell_setting triclinic
_symmetry_space_group_name_Hall '-P 1'
_symmetry_space_group_name_H-M 'P -1'
_atom_sites_solution_hydrogens difmap
_atom_sites_solution_primary iterative
_cell_angle_alpha 100.574(7)
_cell_angle_beta 107.045(7)
_cell_angle_gamma 109.056(8)
_cell_formula_units_Z 2
_cell_length_a 11.3072(10)
_cell_length_b 15.9169(15)
_cell_length_c 18.8810(15)
_cell_measurement_reflns_used 4241
_cell_measurement_temperature 175
_cell_measurement_theta_max 24.0210
_cell_measurement_theta_min 1.9370
_cell_volume 2920.6(5)
_computing_cell_refinement
;
CrysAlisPro, Agilent Technologies,
Version 1.171.37.35 (release 13-08-2014 CrysAlis171 .NET)
(compiled Aug 13 2014,18:06:01)
;
_computing_data_collection
;
CrysAlisPro, Agilent Technologies,
Version 1.171.37.35 (release 13-08-2014 CrysAlis171 .NET)
(compiled Aug 13 2014,18:06:01)
;
_computing_data_reduction
;
CrysAlisPro, Agilent Technologies,
Version 1.171.37.35 (release 13-08-2014 CrysAlis171 .NET)
(compiled Aug 13 2014,18:06:01)
;
_computing_molecular_graphics 'CAMERON (Watkin et al., 1996)'
_computing_publication_material 'CRYSTALS (Betteridge et al., 2003)'
_computing_structure_refinement 'CRYSTALS (Betteridge et al., 2003)'
_computing_structure_solution 'Superflip (Palatinus & Chapuis, 2007)'
_diffrn_ambient_temperature 175
_diffrn_detector 'CCD plate'
_diffrn_detector_area_resol_mean 16.0143
_diffrn_detector_type Sapphire3
_diffrn_measured_fraction_theta_full 0.999
_diffrn_measured_fraction_theta_max 0.730
_diffrn_measurement_details
;
  1 omega  -13.00   69.00   1.0000  210.0000
omega____ theta____ kappa____ phi______ frames
    -        5.3812   57.0000   30.0000 82

  2 omega  -72.00   21.00   1.0000  210.0000
omega____ theta____ kappa____ phi______ frames
    -       -6.1625  -77.0000  120.0000 93

  3 omega  -35.00   61.00   1.0000  210.0000
omega____ theta____ kappa____ phi______ frames
    -       -6.1625   77.0000 -120.0000 96

;
_diffrn_measurement_device Area
_diffrn_measurement_device_type 'Xcalibur, Sapphire3, Gemini'
_diffrn_measurement_method '\w scans'
_diffrn_orient_matrix_UB_11 -0.0303119000
_diffrn_orient_matrix_UB_12 0.0076609000
_diffrn_orient_matrix_UB_13 0.0271815000
_diffrn_orient_matrix_UB_21 0.0142180000
_diffrn_orient_matrix_UB_22 0.0463036000
_diffrn_orient_matrix_UB_23 -0.0015464000
_diffrn_orient_matrix_UB_31 -0.0634611000
_diffrn_orient_matrix_UB_32 -0.0159693000
_diffrn_orient_matrix_UB_33 -0.0310806000
_diffrn_radiation_monochromator graphite
_diffrn_radiation_type 'Mo K\a'
_diffrn_radiation_wavelength 0.71073
_diffrn_reflns_av_R_equivalents 0.065
_diffrn_reflns_av_unetI/netI 0.1179
_diffrn_reflns_limit_h_max 11
_diffrn_reflns_limit_h_min -9
_diffrn_reflns_limit_k_max 14
_diffrn_reflns_limit_k_min -17
_diffrn_reflns_limit_l_max 21
_diffrn_reflns_limit_l_min -19
_diffrn_reflns_number 14625
_diffrn_reflns_theta_full 18.714
_diffrn_reflns_theta_max 24.952
_diffrn_reflns_theta_min 1.546
_exptl_absorpt_coefficient_mu 0.684
_exptl_absorpt_correction_T_max 1.00000
_exptl_absorpt_correction_T_min 0.36656
_exptl_absorpt_correction_type multi-scan
_exptl_absorpt_process_details
;
CrysAlisPro, Agilent Technologies,
Version 1.171.37.35 (release 13-08-2014 CrysAlis171 .NET)
(compiled Aug 13 2014,18:06:01)
Empirical absorption correction using spherical harmonics,
 implemented in SCALE3 ABSPACK scaling algorithm.
;
_exptl_crystal_colour 'dark purple'
_exptl_crystal_density_diffrn 1.271
_exptl_crystal_density_method 'not measured'
_exptl_crystal_description prism
_exptl_crystal_F_000 1160
_exptl_crystal_size_max 0.400
_exptl_crystal_size_mid 0.300
_exptl_crystal_size_min 0.250
_refine_diff_density_max 2.37
_refine_diff_density_min -1.21
_refine_ls_extinction_method None
_refine_ls_goodness_of_fit_ref 1.1220
_refine_ls_hydrogen_treatment mixed
_refine_ls_matrix_type full
_refine_ls_number_parameters 652
_refine_ls_number_reflns 5017
_refine_ls_number_restraints 6
_refine_ls_R_factor_all 0.1577
_refine_ls_R_factor_gt 0.1205
_refine_ls_shift/su_max 0.0019272
_refine_ls_shift/su_mean 0.0000452
_refine_ls_structure_factor_coef F
_refine_ls_weighting_details
;
 Method, part 1, Chebychev polynomial, (Watkin, 1994, Prince, 1982) 
 [weight] = 1.0/[A~0~*T~0~(x)+A~1~*T~1~(x) ... +A~n-1~]*T~n-1~(x)] 
 where A~i~ are the Chebychev coefficients listed below and x= Fcalc/Fmax 
 Method = Robust Weighting (Prince, 1982)
 W = [weight] * [1-(deltaF/6*sigmaF)^2^]^2^ 
 A~i~ are: 
 10.9 3.78 6.41 1.12 -1.31
;
_refine_ls_weighting_scheme calc
_refine_ls_wR_factor_all 0.1690
_refine_ls_wR_factor_gt 0.1343
_refine_ls_wR_factor_ref 0.1343
_reflns_limit_h_max 11
_reflns_limit_h_min -11
_reflns_limit_k_max 17
_reflns_limit_k_min -17
_reflns_limit_l_max 21
_reflns_limit_l_min 0
_reflns_number_gt 5017
_reflns_number_total 7484
_reflns_threshold_expression I>2.0\s(I)
_oxford_diffrn_Wilson_B_factor 0.00
_oxford_diffrn_Wilson_scale 0.00
_oxford_refine_ls_r_factor_ref 0.1205
_oxford_refine_ls_scale 1.403(6)
_oxford_reflns_number_all 7484
_oxford_reflns_threshold_expression_ref I>2.0\s(I)
_cod_data_source_file om5b00966_si_002.cif
_cod_data_source_block 1
_cod_depositor_comments 'Adding full bibliography for 4086410--4086411.cif.'
_cod_original_cell_volume 2920.6(2)
_cod_original_sg_symbol_Hall
;
;
_cod_original_sg_symbol_H-M 'P -1 '
_cod_original_formula_sum ' C64 H67 Cl2 I N6'
_cod_database_code 4086410
_cell_oxdiff_length_a 11.3072(10)
_cell_oxdiff_length_b 15.9169(15)
_cell_oxdiff_length_c 18.8810(15)
_cell_oxdiff_angle_alpha 100.574(7)
_cell_oxdiff_angle_beta 107.045(7)
_cell_oxdiff_angle_gamma 109.056(8)
_cell_oxdiff_volume 2920.6(4)
_montpellier_reflns_maxres 1.05
_montpellier_reflns_completeness_maxres 99.93
_montpellier_reflns_redundancy_maxres 2.27

loop_
_symmetry_equiv_pos_as_xyz
x,y,z
-x,-y,-z

loop_
_atom_site_label
_atom_site_type_symbol
_atom_site_fract_x
_atom_site_fract_y
_atom_site_fract_z
_atom_site_U_iso_or_equiv
_atom_site_occupancy
_atom_site_adp_type
_atom_site_refinement_flags_posn
_atom_site_refinement_flags_adp
_atom_site_refinement_flags_occupancy
_atom_site_disorder_assembly
_atom_site_disorder_group
I1 I 0.83003(13) 0.56995(10) 0.53136(7) 0.1037 1.0000 Uani . . . . .
N6 N 0.3608(7) 0.4596(5) 0.0807(4) 0.0234 1.0000 Uani . . . . .
C7 C 0.3461(8) 0.4067(6) 0.1304(5) 0.0257 1.0000 Uani . . . . .
C8 C 0.4482(9) 0.4171(7) 0.1982(5) 0.0282 1.0000 Uani . . . . .
C9 C 0.5793(9) 0.4852(7) 0.2281(5) 0.0287 1.0000 Uani . . . . .
N10 N 0.6204(7) 0.5691(5) 0.2119(4) 0.0272 1.0000 Uani . . . . .
C11 C 0.7480(8) 0.6243(6) 0.2603(5) 0.0227 1.0000 Uani . . . . .
C12 C 0.8137(9) 0.7206(7) 0.2700(5) 0.0280 1.0000 Uani . . . . .
C13 C 0.9228(9) 0.7791(6) 0.3471(5) 0.0265 1.0000 Uani . . . . .
C14 C 0.8975(9) 0.7729(7) 0.4143(6) 0.0316 1.0000 Uani . . . . .
C15 C 0.9968(10) 0.8265(7) 0.4872(5) 0.0360 1.0000 Uani . . . . .
C16 C 1.1257(10) 0.8849(7) 0.4968(6) 0.0339 1.0000 Uani . . . . .
C17 C 1.1526(9) 0.8925(7) 0.4300(6) 0.0335 1.0000 Uani . . . . .
C18 C 1.0527(10) 0.8407(7) 0.3566(6) 0.0364 1.0000 Uani . . . . .
C19 C 1.2347(11) 0.9419(9) 0.5778(6) 0.0521 1.0000 Uani . . . . .
C20 C 1.3727(11) 0.9918(9) 0.5768(7) 0.0601 1.0000 Uani . . . . .
C21 C 1.1948(16) 1.0106(14) 0.6176(10) 0.1161 1.0000 Uani . . . . .
C22 C 1.2527(15) 0.8696(13) 0.6213(9) 0.1032 1.0000 Uani . . . . .
C23 C 0.7765(9) 0.7635(6) 0.2142(5) 0.0243 1.0000 Uani . . . . .
N24 N 0.6814(7) 0.7218(5) 0.1407(4) 0.0270 1.0000 Uani . . . . .
C25 C 0.6794(9) 0.7838(6) 0.1000(5) 0.0270 1.0000 Uani . . . . .
C26 C 0.5905(10) 0.7662(7) 0.0235(6) 0.0357 1.0000 Uani . . . . .
C27 C 0.6252(10) 0.8432(7) -0.0106(6) 0.0354 1.0000 Uani . . . . .
C28 C 0.5343(11) 0.8827(7) -0.0406(6) 0.0423 1.0000 Uani . . . . .
C29 C 0.5729(11) 0.9550(8) -0.0724(6) 0.0450 1.0000 Uani . . . . .
C30 C 0.6983(11) 0.9900(8) -0.0762(6) 0.0441 1.0000 Uani . . . . .
C31 C 0.7367(12) 1.0717(8) -0.1100(7) 0.0520 1.0000 Uani . . . . .
C32 C 0.6292(13) 1.0442(9) -0.1923(7) 0.0606 1.0000 Uani . . . . .
C33 C 0.8727(12) 1.0927(9) -0.1181(8) 0.0668 1.0000 Uani . . . . .
C34 C 0.7415(15) 1.1574(9) -0.0585(8) 0.0687 1.0000 Uani . . . . .
C35 C 0.7886(10) 0.9511(8) -0.0466(6) 0.0420 1.0000 Uani . . . . .
C36 C 0.7533(10) 0.8804(7) -0.0149(6) 0.0359 1.0000 Uani . . . . .
C37 C 0.4738(9) 0.6842(7) -0.0179(5) 0.0307 1.0000 Uani . . . . .
N38 N 0.4286(7) 0.6119(5) 0.0116(4) 0.0291 1.0000 Uani . . . . .
C39 C 0.3048(9) 0.5539(7) -0.0446(5) 0.0267 1.0000 Uani . . . . .
C40 C 0.2115(10) 0.4712(7) -0.0394(5) 0.0304 1.0000 Uani . . . . .
C41 C 0.2390(9) 0.4330(7) 0.0193(5) 0.0296 1.0000 Uani . . . . .
C42 C 0.1443(9) 0.3545(7) 0.0310(5) 0.0333 1.0000 Uani . . . . .
C43 C 0.2084(10) 0.3413(7) 0.0980(6) 0.0341 1.0000 Uani . . . . .
C44 C 0.0707(9) 0.4306(7) -0.0990(5) 0.0268 1.0000 Uani . . . . .
C45 C 0.0139(10) 0.3399(7) -0.1505(5) 0.0343 1.0000 Uani . . . . .
C46 C -0.1185(9) 0.3043(7) -0.2055(5) 0.0294 1.0000 Uani . . . . .
C47 C -0.1961(9) 0.3556(7) -0.2096(5) 0.0263 1.0000 Uani . . . . .
C48 C -0.3451(9) 0.3120(7) -0.2705(6) 0.0327 1.0000 Uani . . . . .
C49 C -0.3702(10) 0.2341(7) -0.3376(6) 0.0438 1.0000 Uani . . . . .
C50 C -0.3752(11) 0.3885(8) -0.3038(7) 0.0548 1.0000 Uani . . . . .
C51 C -0.4399(11) 0.2796(8) -0.2274(7) 0.0529 1.0000 Uani . . . . .
C52 C -0.1405(10) 0.4424(8) -0.1582(6) 0.0428 1.0000 Uani . . . . .
C53 C -0.0089(10) 0.4813(7) -0.1037(6) 0.0362 1.0000 Uani . . . . .
C54 C 0.2731(9) 0.5847(6) -0.1123(5) 0.0304 1.0000 Uani . . . . .
C55 C 0.3811(10) 0.6670(7) -0.0960(5) 0.0329 1.0000 Uani . . . . .
C56 C 0.7806(10) 0.8708(8) 0.1526(6) 0.0374 1.0000 Uani . . . . .
C57 C 0.8382(10) 0.8614(7) 0.2209(6) 0.0363 1.0000 Uani . . . . .
C58 C 0.7999(9) 0.5714(7) 0.3070(5) 0.0274 1.0000 Uani . . . . .
C59 C 0.6985(10) 0.4887(7) 0.2891(5) 0.0308 1.0000 Uani . . . . .
N60 N 0.7531(8) 0.4345(5) 0.3259(5) 0.0311 1.0000 Uani . . . . .
C61 C 0.8819(10) 0.4838(8) 0.3659(6) 0.0387 1.0000 Uani . . . . .
N62 N 0.9195(7) 0.5693(6) 0.3554(5) 0.0352 1.0000 Uani . . . . .
C63 C 1.0588(10) 0.6390(9) 0.3875(7) 0.0534 1.0000 Uani . . . . .
C64 C 0.6887(11) 0.3359(7) 0.3245(7) 0.0436 1.0000 Uani . . . . .
C65 C 0.4125(9) 0.3554(7) 0.2466(5) 0.0280 1.0000 Uani . . . . .
C66 C 0.3589(10) 0.2584(7) 0.2177(5) 0.0358 1.0000 Uani . . . . .
C67 C 0.3288(10) 0.2050(8) 0.2662(6) 0.0385 1.0000 Uani . . . . .
C68 C 0.3454(10) 0.2432(8) 0.3411(6) 0.0395 1.0000 Uani . . . . .
C69 C 0.3149(11) 0.1828(8) 0.3940(6) 0.0455 1.0000 Uani . . . . .
C70 C 0.4080(17) 0.1325(11) 0.4043(10) 0.0853 1.0000 Uani . . . . .
C71 C 0.3403(15) 0.2415(10) 0.4754(7) 0.0724 1.0000 Uani . . . . .
C72 C 0.1602(15) 0.1134(12) 0.3541(10) 0.0917 1.0000 Uani . . . . .
C73 C 0.3993(11) 0.3412(9) 0.3696(6) 0.0503 1.0000 Uani . . . . .
C74 C 0.4315(10) 0.3948(7) 0.3225(5) 0.0330 1.0000 Uani . . . . .
C100 C 0.9684(16) 0.7382(8) 0.7713(9) 0.204(13) 1.0000 Uiso D U . . .
Cl101 Cl 1.0212(10) 0.6511(7) 0.7875(6) 0.135(4) 0.612(12) Uiso D U P 1 1
Cl102 Cl 1.0458(14) 0.8495(7) 0.8329(7) 0.163(5) 0.612(12) Uiso D U P 1 1
Cl103 Cl 0.9580(14) 0.6747(9) 0.6862(7) 0.122(6) 0.388(12) Uiso D U P 1 2
Cl104 Cl 1.1214(15) 0.8326(10) 0.8184(9) 0.133(6) 0.388(12) Uiso D U P 1 2
H181 H 1.0746 0.8473 0.3120 0.0449 1.0000 Uiso R . . . .
H171 H 1.2397 0.9322 0.4337 0.0411 1.0000 Uiso R . . . .
H201 H 1.4385 1.0251 0.6280 0.0785 1.0000 Uiso R . . . .
H202 H 1.3718 1.0332 0.5466 0.0785 1.0000 Uiso R . . . .
H203 H 1.4025 0.9462 0.5535 0.0785 1.0000 Uiso R . . . .
H223 H 1.3210 0.8997 0.6722 0.1374 1.0000 Uiso R . . . .
H222 H 1.2842 0.8264 0.5940 0.1374 1.0000 Uiso R . . . .
H221 H 1.1717 0.8306 0.6240 0.1374 1.0000 Uiso R . . . .
H151 H 0.9762 0.8228 0.5325 0.0459 1.0000 Uiso R . . . .
H141 H 0.8104 0.7323 0.4095 0.0431 1.0000 Uiso R . . . .
H711 H 0.3206 0.2037 0.5066 0.0953 1.0000 Uiso R . . . .
H712 H 0.4333 0.2855 0.4999 0.0953 1.0000 Uiso R . . . .
H713 H 0.2851 0.2765 0.4703 0.0953 1.0000 Uiso R . . . .
H632 H 1.1170 0.6151 0.4186 0.0671 1.0000 Uiso R . . . .
H633 H 1.0663 0.6947 0.4230 0.0671 1.0000 Uiso R . . . .
H631 H 1.0894 0.6548 0.3492 0.0671 1.0000 Uiso R . . . .
H611 H 0.9430 0.4623 0.3981 0.0462 1.0000 Uiso R . . . .
H341 H 0.7627 1.2097 -0.0788 0.0902 1.0000 Uiso R . . . .
H342 H 0.8051 1.1752 -0.0075 0.0902 1.0000 Uiso R . . . .
H343 H 0.6531 1.1462 -0.0558 0.0902 1.0000 Uiso R . . . .
H323 H 0.6497 1.0913 -0.2157 0.0798 1.0000 Uiso R . . . .
H322 H 0.5441 1.0329 -0.1874 0.0798 1.0000 Uiso R . . . .
H321 H 0.6223 0.9871 -0.2246 0.0798 1.0000 Uiso R . . . .
H511 H -0.5328 0.2534 -0.2632 0.0755 1.0000 Uiso R . . . .
H512 H -0.4282 0.3312 -0.1866 0.0755 1.0000 Uiso R . . . .
H513 H -0.4240 0.2334 -0.2052 0.0755 1.0000 Uiso R . . . .
H531 H 0.0311 0.5440 -0.0672 0.0483 1.0000 Uiso R . . . .
H521 H -0.1958 0.4784 -0.1576 0.0545 1.0000 Uiso R . . . .
H461 H -0.1565 0.2419 -0.2417 0.0391 1.0000 Uiso R . . . .
H451 H 0.0698 0.3042 -0.1470 0.0440 1.0000 Uiso R . . . .
H211 H 1.2579 1.0466 0.6679 0.1510 1.0000 Uiso R . . . .
H212 H 1.1826 1.0531 0.5874 0.1510 1.0000 Uiso R . . . .
H213 H 1.1069 0.9804 0.6208 0.1510 1.0000 Uiso R . . . .
H703 H 0.3932 0.0947 0.4366 0.1105 1.0000 Uiso R . . . .
H702 H 0.5010 0.1792 0.4295 0.1105 1.0000 Uiso R . . . .
H701 H 0.3987 0.0962 0.3557 0.1105 1.0000 Uiso R . . . .
H643 H 0.7516 0.3163 0.3550 0.0649 1.0000 Uiso R . . . .
H642 H 0.6168 0.3279 0.3434 0.0649 1.0000 Uiso R . . . .
H641 H 0.6491 0.2942 0.2716 0.0649 1.0000 Uiso R . . . .
H551 H 0.3936 0.7066 -0.1289 0.0472 1.0000 Uiso R . . . .
H541 H 0.1942 0.5545 -0.1600 0.0449 1.0000 Uiso R . . . .
H493 H -0.4637 0.2102 -0.3722 0.0581 1.0000 Uiso R . . . .
H492 H -0.3139 0.2520 -0.3638 0.0581 1.0000 Uiso R . . . .
H491 H -0.3584 0.1834 -0.3187 0.0581 1.0000 Uiso R . . . .
H571 H 0.9116 0.9108 0.2676 0.0498 1.0000 Uiso R . . . .
H561 H 0.8025 0.9292 0.1398 0.0488 1.0000 Uiso R . . . .
H721 H 0.1416 0.0757 0.3858 0.1047 1.0000 Uiso R . . . .
H722 H 0.1094 0.1494 0.3494 0.1047 1.0000 Uiso R . . . .
H723 H 0.1466 0.0765 0.3046 0.1047 1.0000 Uiso R . . . .
H333 H 0.8957 1.1396 -0.1402 0.0856 1.0000 Uiso R . . . .
H332 H 0.9422 1.1078 -0.0678 0.0856 1.0000 Uiso R . . . .
H331 H 0.8712 1.0355 -0.1504 0.0856 1.0000 Uiso R . . . .
H361 H 0.8140 0.8531 0.0056 0.0554 1.0000 Uiso R . . . .
H351 H 0.8798 0.9750 -0.0481 0.0571 1.0000 Uiso R . . . .
H291 H 0.5107 0.9828 -0.0929 0.0577 1.0000 Uiso R . . . .
H281 H 0.4441 0.8591 -0.0376 0.0596 1.0000 Uiso R . . . .
H431 H 0.1683 0.2953 0.1191 0.0474 1.0000 Uiso R . . . .
H421 H 0.0506 0.3186 -0.0026 0.0434 1.0000 Uiso R . . . .
H501 H -0.4640 0.3649 -0.3402 0.0738 1.0000 Uiso R . . . .
H502 H -0.3130 0.4151 -0.3272 0.0738 1.0000 Uiso R . . . .
H503 H -0.3636 0.4408 -0.2617 0.0738 1.0000 Uiso R . . . .
H741 H 0.4711 0.4626 0.3433 0.0443 1.0000 Uiso R . . . .
H731 H 0.4117 0.3695 0.4223 0.0671 1.0000 Uiso R . . . .
H671 H 0.2895 0.1368 0.2449 0.0575 1.0000 Uiso R . . . .
H661 H 0.3439 0.2274 0.1642 0.0498 1.0000 Uiso R . . . .
H1001 H 0.8763 0.7161 0.7679 0.2100 0.612(12) Uiso . . P 1 1
H1002 H 0.9696 0.7428 0.7223 0.2100 0.612(12) Uiso . . P 1 1
H1003 H 0.9946 0.7048 0.8052 0.2100 0.388(12) Uiso . . P 1 2
H1004 H 0.8749 0.7264 0.7605 0.2100 0.388(12) Uiso . . P 1 2

loop_
_atom_site_aniso_label
_atom_site_aniso_U_11
_atom_site_aniso_U_22
_atom_site_aniso_U_33
_atom_site_aniso_U_23
_atom_site_aniso_U_13
_atom_site_aniso_U_12
I1 0.1359(11) 0.1770(14) 0.0893(8) 0.0814(9) 0.0687(8) 0.1281(11)
N6 0.025(4) 0.020(4) 0.019(4) 0.010(4) 0.003(3) 0.003(3)
C7 0.015(5) 0.025(6) 0.022(5) -0.002(4) 0.001(4) 0.001(4)
C8 0.028(6) 0.027(6) 0.031(6) 0.011(5) 0.016(5) 0.008(5)
C9 0.033(6) 0.039(7) 0.015(5) 0.010(5) 0.008(4) 0.015(5)
N10 0.033(5) 0.016(4) 0.030(4) 0.009(4) 0.016(4) 0.002(4)
C11 0.020(5) 0.029(6) 0.016(5) 0.008(4) 0.004(4) 0.009(5)
C12 0.030(5) 0.030(6) 0.027(5) 0.013(5) 0.017(4) 0.008(5)
C13 0.021(5) 0.024(6) 0.025(5) 0.005(4) 0.006(4) 0.001(4)
C14 0.022(5) 0.023(6) 0.041(6) 0.007(5) 0.013(5) 0.000(4)
C15 0.036(6) 0.030(6) 0.018(5) -0.005(5) 0.001(5) 0.002(5)
C16 0.034(6) 0.027(6) 0.036(6) 0.010(5) 0.013(5) 0.008(5)
C17 0.023(5) 0.033(6) 0.032(6) 0.008(5) 0.002(5) 0.004(5)
C18 0.042(7) 0.040(7) 0.035(6) 0.021(5) 0.017(5) 0.020(6)
C19 0.037(7) 0.058(8) 0.027(6) 0.009(6) -0.006(5) -0.005(6)
C20 0.036(7) 0.047(8) 0.057(8) 0.014(7) -0.004(6) -0.011(6)
C21 0.069(10) 0.128(16) 0.089(12) -0.055(12) 0.000(9) 0.039(11)
C22 0.066(10) 0.119(14) 0.061(10) 0.052(10) -0.021(8) -0.012(9)
C23 0.022(5) 0.026(6) 0.027(6) 0.011(5) 0.013(4) 0.006(4)
N24 0.028(4) 0.032(5) 0.013(4) 0.006(4) 0.006(4) 0.005(4)
C25 0.029(5) 0.015(6) 0.026(6) 0.001(5) 0.012(5) -0.002(5)
C26 0.040(6) 0.043(7) 0.034(6) 0.027(5) 0.017(5) 0.018(6)
C27 0.028(6) 0.031(6) 0.038(6) 0.012(5) 0.014(5) -0.001(5)
C28 0.036(6) 0.039(7) 0.045(6) 0.021(5) 0.017(5) 0.002(5)
C29 0.050(7) 0.040(7) 0.046(7) 0.026(6) 0.014(5) 0.017(6)
C30 0.043(7) 0.048(7) 0.041(6) 0.033(6) 0.017(5) 0.007(6)
C31 0.059(8) 0.037(7) 0.060(8) 0.035(6) 0.027(6) 0.006(6)
C32 0.079(9) 0.059(8) 0.042(7) 0.039(6) 0.016(6) 0.020(7)
C33 0.053(8) 0.066(9) 0.093(10) 0.063(8) 0.038(7) 0.010(7)
C34 0.096(10) 0.054(9) 0.070(9) 0.043(8) 0.043(8) 0.026(8)
C35 0.034(6) 0.045(7) 0.036(6) 0.018(6) 0.010(5) 0.001(5)
C36 0.046(6) 0.036(7) 0.033(6) 0.024(5) 0.017(5) 0.017(5)
C37 0.019(5) 0.034(6) 0.027(6) 0.006(5) 0.007(4) -0.001(5)
N38 0.028(5) 0.029(5) 0.027(4) 0.016(4) 0.011(4) 0.001(4)
C39 0.028(5) 0.029(6) 0.019(5) 0.012(5) 0.008(4) 0.005(5)
C40 0.039(6) 0.032(6) 0.030(5) 0.020(5) 0.020(5) 0.014(5)
C41 0.025(5) 0.030(6) 0.024(5) 0.001(5) 0.008(4) 0.003(4)
C42 0.026(5) 0.032(6) 0.026(6) 0.008(5) 0.007(4) -0.004(5)
C43 0.035(6) 0.035(6) 0.033(6) 0.014(5) 0.017(5) 0.009(5)
C44 0.023(5) 0.028(6) 0.027(5) 0.016(5) 0.013(4) 0.002(5)
C45 0.036(6) 0.038(7) 0.031(6) 0.010(5) 0.016(5) 0.015(5)
C46 0.032(6) 0.024(6) 0.023(5) 0.005(4) 0.008(5) 0.004(5)
C47 0.024(5) 0.032(6) 0.023(5) 0.009(5) 0.011(4) 0.008(5)
C48 0.021(5) 0.025(6) 0.037(6) 0.002(5) 0.001(4) 0.004(4)
C49 0.030(6) 0.034(7) 0.042(7) 0.001(6) -0.004(5) 0.004(5)
C50 0.040(7) 0.045(8) 0.057(8) 0.008(6) -0.005(6) 0.014(6)
C51 0.039(7) 0.049(8) 0.068(8) 0.020(6) 0.024(6) 0.009(6)
C52 0.036(6) 0.040(7) 0.029(6) -0.007(6) -0.004(5) 0.011(5)
C53 0.035(6) 0.019(6) 0.041(6) 0.002(5) 0.009(5) 0.003(5)
C54 0.030(5) 0.015(6) 0.026(5) 0.001(4) 0.003(4) -0.005(4)
C55 0.037(6) 0.029(6) 0.022(5) 0.013(5) 0.008(5) 0.000(5)
C56 0.047(6) 0.038(7) 0.031(6) 0.019(5) 0.017(5) 0.014(6)
C57 0.044(6) 0.036(7) 0.033(6) 0.014(5) 0.020(5) 0.015(5)
C58 0.028(5) 0.030(6) 0.028(5) 0.015(5) 0.016(4) 0.008(5)
C59 0.034(6) 0.034(6) 0.025(5) 0.014(5) 0.015(4) 0.008(5)
N60 0.036(5) 0.026(5) 0.035(5) 0.019(4) 0.012(4) 0.012(4)
C61 0.033(6) 0.047(8) 0.040(6) 0.025(6) 0.011(5) 0.017(6)
N62 0.016(4) 0.041(6) 0.037(5) 0.010(4) 0.002(4) 0.006(4)
C63 0.035(7) 0.065(8) 0.067(8) 0.038(7) 0.014(6) 0.024(6)
C64 0.043(6) 0.032(7) 0.054(7) 0.017(5) 0.011(5) 0.017(5)
C65 0.030(5) 0.029(7) 0.026(5) 0.011(5) 0.011(4) 0.012(5)
C66 0.035(6) 0.035(7) 0.015(5) -0.004(5) -0.006(4) 0.007(5)
C67 0.044(6) 0.032(6) 0.043(7) 0.021(5) 0.017(5) 0.013(5)
C68 0.042(6) 0.038(7) 0.048(7) 0.030(6) 0.021(5) 0.015(5)
C69 0.048(7) 0.057(8) 0.050(7) 0.033(6) 0.029(6) 0.024(6)
C70 0.125(13) 0.101(12) 0.109(12) 0.083(11) 0.090(11) 0.073(11)
C71 0.103(11) 0.100(11) 0.061(8) 0.066(8) 0.058(8) 0.051(9)
C72 0.073(10) 0.103(13) 0.107(12) 0.062(11) 0.050(9) 0.015(9)
C73 0.056(7) 0.080(10) 0.033(6) 0.034(7) 0.025(6) 0.034(7)
C74 0.040(6) 0.028(6) 0.029(6) 0.013(5) 0.011(5) 0.011(5)

loop_
_atom_type_symbol
_atom_type_scat_dispersion_real
_atom_type_scat_dispersion_imag
_atom_type_scat_Cromer_Mann_a1
_atom_type_scat_Cromer_Mann_b1
_atom_type_scat_Cromer_Mann_a2
_atom_type_scat_Cromer_Mann_b2
_atom_type_scat_Cromer_Mann_a3
_atom_type_scat_Cromer_Mann_b3
_atom_type_scat_Cromer_Mann_a4
_atom_type_scat_Cromer_Mann_b4
_atom_type_scat_Cromer_Mann_c
_atom_type_scat_source
C 0.0033 0.0016 2.3100 20.8439 1.0200 10.2075 1.5886 0.5687 0.8650 51.6512 0.2156 'International Tables Vol C 4.2.6.8 and 6.1.1.4'
H 0.0000 0.0000 0.4930 10.5109 0.3229 26.1257 0.1402 3.1424 0.0408 57.7998 0.0030 'International Tables Vol C 4.2.6.8 and 6.1.1.4'
N 0.0061 0.0033 12.2126 0.0057 3.1322 9.8933 2.0125 28.9975 1.1663 0.5826 -11.5290 'International Tables Vol C 4.2.6.8 and 6.1.1.4'
I -0.4742 1.8119 20.1472 4.3470 18.9949 0.3814 7.5138 27.7660 2.2735 66.8776 4.0712 'International Tables Vol C 4.2.6.8 and 6.1.1.4'
Cl 0.1484 0.1585 11.4604 0.0104 7.1964 1.1662 6.2556 18.5194 1.6455 47.7784 -9.5574 'International Tables Vol C 4.2.6.8 and 6.1.1.4'
O 0.0106 0.0060 3.0485 13.2771 2.2868 5.7011 1.5463 0.3239 0.8670 32.9089 0.2508 'International Tables Vol C 4.2.6.8 and 6.1.1.4'

loop_
_montpellier_diffrn_reflns_class_number
_montpellier_diffrn_reflns_class_d_res_high
_montpellier_diffrn_reflns_class_d_res_low
_montpellier_diffrn_reflns_class_redundancy
_montpellier_diffrn_reflns_class_av_i/ui
_diffrn_reflns_class_av_R_eq
_montpellier_diffrn_reflns_class_completeness_shell
_montpellier_diffrn_reflns_class_cumul_completeness
0 100.0 2.01 2.4 14.68 0.050 99.5 99.53
1 2.01 1.60 2.6 7.42 0.072 100.0 99.77
2 1.60 1.39 2.8 4.86 0.106 100.0 99.84
3 1.39 1.27 2.5 4.08 0.115 100.0 99.88
4 1.27 1.18 2.1 3.39 0.136 100.0 99.91
5 1.18 1.11 1.9 2.80 0.136 100.0 99.92
6 1.11 1.05 1.6 2.05 0.190 100.0 99.93
7 1.05 1.01 1.3 1.63 0.209 99.8 99.92
8 1.01 0.95 1.2 1.26 0.302 72.1 95.81
9 0.95 0.84 1.1 0.89 0.404 23.4 73.15

loop_
_geom_angle_atom_site_label_1
_geom_angle_atom_site_label_2
_geom_angle_atom_site_label_3
_geom_angle
_geom_angle_publ_flag
C7 N6 C41 111.0(7) yes
N6 C7 C8 125.4(8) yes
N6 C7 C43 106.6(7) yes
C8 C7 C43 128.0(8) yes
C7 C8 C9 124.9(8) yes
C7 C8 C65 118.0(8) yes
C9 C8 C65 116.9(8) yes
C8 C9 N10 126.1(8) yes
C8 C9 C59 127.5(8) yes
N10 C9 C59 106.1(8) yes
C9 N10 C11 109.9(7) yes
N10 C11 C12 125.0(8) yes
N10 C11 C58 108.2(8) yes
C12 C11 C58 126.4(8) yes
C11 C12 C13 116.6(8) yes
C11 C12 C23 124.2(8) yes
C13 C12 C23 119.0(8) yes
C12 C13 C14 119.0(8) yes
C12 C13 C18 123.6(8) yes
C14 C13 C18 117.5(8) yes
C13 C14 C15 120.6(9) yes
C13 C14 H141 119.2 no
C15 C14 H141 120.3 no
C14 C15 C16 122.1(9) yes
C14 C15 H151 119.2 no
C16 C15 H151 118.7 no
C15 C16 C17 118.1(9) yes
C15 C16 C19 121.3(9) yes
C17 C16 C19 120.6(9) yes
C16 C17 C18 120.2(9) yes
C16 C17 H171 121.0 no
C18 C17 H171 118.8 no
C13 C18 C17 121.6(9) yes
C13 C18 H181 120.3 no
C17 C18 H181 118.1 no
C16 C19 C20 113.5(9) yes
C16 C19 C21 110.2(10) yes
C20 C19 C21 109.4(12) yes
C16 C19 C22 106.1(10) yes
C20 C19 C22 104.1(11) yes
C21 C19 C22 113.4(14) yes
C19 C20 H201 111.4 no
C19 C20 H202 111.8 no
H201 C20 H202 109.6 no
C19 C20 H203 110.0 no
H201 C20 H203 106.9 no
H202 C20 H203 107.0 no
C19 C21 H211 113.3 no
C19 C21 H212 110.0 no
H211 C21 H212 108.2 no
C19 C21 H213 111.6 no
H211 C21 H213 108.4 no
H212 C21 H213 104.9 no
C19 C22 H223 111.3 no
C19 C22 H222 110.9 no
H223 C22 H222 105.3 no
C19 C22 H221 113.4 no
H223 C22 H221 109.9 no
H222 C22 H221 105.7 no
C12 C23 N24 127.5(8) yes
C12 C23 C57 126.9(9) yes
N24 C23 C57 105.5(8) yes
C23 N24 C25 111.7(8) yes
N24 C25 C26 127.3(8) yes
N24 C25 C56 105.0(8) yes
C26 C25 C56 127.6(9) yes
C25 C26 C27 115.5(9) yes
C25 C26 C37 123.9(8) yes
C27 C26 C37 120.6(8) yes
C26 C27 C28 123.0(8) yes
C26 C27 C36 120.5(9) yes
C28 C27 C36 116.4(8) yes
C27 C28 C29 120.3(9) yes
C27 C28 H281 118.6 no
C29 C28 H281 121.2 no
C28 C29 C30 122.4(10) yes
C28 C29 H291 120.6 no
C30 C29 H291 117.0 no
C29 C30 C31 120.1(10) yes
C29 C30 C35 117.6(9) yes
C31 C30 C35 122.3(9) yes
C30 C31 C32 108.6(9) yes
C30 C31 C33 112.0(10) yes
C32 C31 C33 107.3(10) yes
C30 C31 C34 109.5(9) yes
C32 C31 C34 109.9(11) yes
C33 C31 C34 109.4(11) yes
C31 C32 H323 111.6 no
C31 C32 H322 107.7 no
H323 C32 H322 110.0 no
C31 C32 H321 110.0 no
H323 C32 H321 109.4 no
H322 C32 H321 108.0 no
C31 C33 H333 113.3 no
C31 C33 H332 109.6 no
H333 C33 H332 110.5 no
C31 C33 H331 109.6 no
H333 C33 H331 108.4 no
H332 C33 H331 105.0 no
C31 C34 H341 111.8 no
C31 C34 H342 112.0 no
H341 C34 H342 108.7 no
C31 C34 H343 110.2 no
H341 C34 H343 105.8 no
H342 C34 H343 108.0 no
C30 C35 C36 121.2(9) yes
C30 C35 H351 119.6 no
C36 C35 H351 119.3 no
C27 C36 C35 122.2(9) yes
C27 C36 H361 115.7 no
C35 C36 H361 122.1 no
C26 C37 N38 124.4(8) yes
C26 C37 C55 123.8(8) yes
N38 C37 C55 111.7(8) yes
C37 N38 C39 103.7(7) yes
N38 C39 C40 125.6(8) yes
N38 C39 C54 112.8(8) yes
C40 C39 C54 121.5(8) yes
C39 C40 C41 124.8(9) yes
C39 C40 C44 116.3(8) yes
C41 C40 C44 118.6(8) yes
N6 C41 C40 128.4(9) yes
N6 C41 C42 104.8(8) yes
C40 C41 C42 126.8(9) yes
C41 C42 C43 108.8(8) yes
C41 C42 H421 125.9 no
C43 C42 H421 125.3 no
C7 C43 C42 108.7(8) yes
C7 C43 H431 126.0 no
C42 C43 H431 125.3 no
C40 C44 C45 121.3(8) yes
C40 C44 C53 120.7(9) yes
C45 C44 C53 117.9(8) yes
C44 C45 C46 119.6(9) yes
C44 C45 H451 117.9 no
C46 C45 H451 122.5 no
C45 C46 C47 121.8(9) yes
C45 C46 H461 119.1 no
C47 C46 H461 119.2 no
C46 C47 C48 120.0(8) yes
C46 C47 C52 117.8(8) yes
C48 C47 C52 122.1(8) yes
C47 C48 C49 112.9(8) yes
C47 C48 C50 109.0(8) yes
C49 C48 C50 107.1(9) yes
C47 C48 C51 107.7(8) yes
C49 C48 C51 111.4(9) yes
C50 C48 C51 108.6(9) yes
C48 C49 H493 108.3 no
C48 C49 H492 112.6 no
H493 C49 H492 110.6 no
C48 C49 H491 108.6 no
H493 C49 H491 106.4 no
H492 C49 H491 110.0 no
C48 C50 H501 111.3 no
C48 C50 H502 111.7 no
H501 C50 H502 109.7 no
C48 C50 H503 110.3 no
H501 C50 H503 107.8 no
H502 C50 H503 105.7 no
C48 C51 H511 109.8 no
C48 C51 H512 111.0 no
H511 C51 H512 107.5 no
C48 C51 H513 111.6 no
H511 C51 H513 108.3 no
H512 C51 H513 108.5 no
C47 C52 C53 122.5(10) yes
C47 C52 H521 119.2 no
C53 C52 H521 118.3 no
C52 C53 C44 120.4(9) yes
C52 C53 H531 122.2 no
C44 C53 H531 117.4 no
C39 C54 C55 105.7(8) yes
C39 C54 H541 128.4 no
C55 C54 H541 125.8 no
C37 C55 C54 105.8(8) yes
C37 C55 H551 126.3 no
C54 C55 H551 127.9 no
C25 C56 C57 110.5(9) yes
C25 C56 H561 124.0 no
C57 C56 H561 125.5 no
C23 C57 C56 107.2(9) yes
C23 C57 H571 125.7 no
C56 C57 H571 127.1 no
C11 C58 C59 107.7(8) yes
C11 C58 N62 143.3(8) yes
C59 C58 N62 108.2(8) yes
C9 C59 C58 107.9(8) yes
C9 C59 N60 143.7(9) yes
C58 C59 N60 107.1(8) yes
C59 N60 C61 108.9(8) yes
C59 N60 C64 130.6(8) yes
C61 N60 C64 120.5(8) yes
N60 C61 N62 110.2(8) yes
N60 C61 H611 125.1 no
N62 C61 H611 124.6 no
C58 N62 C61 105.5(8) yes
C58 N62 C63 130.4(8) yes
C61 N62 C63 124.0(8) yes
N62 C63 H632 109.1 no
N62 C63 H633 109.7 no
H632 C63 H633 106.1 no
N62 C63 H631 112.7 no
H632 C63 H631 109.6 no
H633 C63 H631 109.6 no
N60 C64 H643 112.4 no
N60 C64 H642 110.8 no
H643 C64 H642 108.5 no
N60 C64 H641 110.2 no
H643 C64 H641 107.8 no
H642 C64 H641 107.0 no
C8 C65 C66 122.5(8) yes
C8 C65 C74 119.7(8) yes
C66 C65 C74 117.8(8) yes
C65 C66 C67 119.6(9) yes
C65 C66 H661 120.6 no
C67 C66 H661 119.8 no
C66 C67 C68 123.1(10) yes
C66 C67 H671 118.9 no
C68 C67 H671 117.9 no
C67 C68 C69 122.0(10) yes
C67 C68 C73 116.8(9) yes
C69 C68 C73 121.1(10) yes
C68 C69 C70 108.4(9) yes
C68 C69 C71 112.4(10) yes
C70 C69 C71 107.3(10) yes
C68 C69 C72 107.8(9) yes
C70 C69 C72 112.7(12) yes
C71 C69 C72 108.3(10) yes
C69 C70 H703 111.5 no
C69 C70 H702 108.2 no
H703 C70 H702 107.9 no
C69 C70 H701 111.3 no
H703 C70 H701 110.3 no
H702 C70 H701 107.6 no
C69 C71 H711 111.4 no
C69 C71 H712 109.5 no
H711 C71 H712 109.5 no
C69 C71 H713 109.0 no
H711 C71 H713 109.7 no
H712 C71 H713 107.6 no
C69 C72 H721 108.0 no
C69 C72 H722 107.7 no
H721 C72 H722 111.8 no
C69 C72 H723 107.4 no
H721 C72 H723 110.5 no
H722 C72 H723 111.2 no
C68 C73 C74 120.6(10) yes
C68 C73 H731 118.0 no
C74 C73 H731 121.4 no
C73 C74 C65 122.1(10) yes
C73 C74 H741 119.9 no
C65 C74 H741 117.9 no
Cl101 C100 Cl102 123.4(10) yes
Cl101 C100 H1001 105.8 no
Cl102 C100 H1001 105.6 no
Cl101 C100 H1002 106.5 no
Cl102 C100 H1002 106.1 no
H1001 C100 H1002 108.8 no
Cl103 C100 Cl104 111.6(11) yes
Cl103 C100 H1003 101.7 no
Cl104 C100 H1003 91.9 no
Cl103 C100 H1004 101.1 no
Cl104 C100 H1004 136.7 no
H1003 C100 H1004 108.7 no
C100 Cl103 I1 154.9(9) yes

loop_
_geom_bond_atom_site_label_1
_geom_bond_atom_site_label_2
_geom_bond_distance
_geom_bond_publ_flag
I1 Cl103 2.753(12) yes
N6 C7 1.381(11) yes
N6 C41 1.387(12) yes
C7 C8 1.391(13) yes
C7 C43 1.425(13) yes
C8 C9 1.388(13) yes
C8 C65 1.499(13) yes
C9 N10 1.385(12) yes
C9 C59 1.472(13) yes
N10 C11 1.339(11) yes
C11 C12 1.417(13) yes
C11 C58 1.457(13) yes
C12 C13 1.486(13) yes
C12 C23 1.395(13) yes
C13 C14 1.393(13) yes
C13 C18 1.412(13) yes
C14 C15 1.386(14) yes
C14 H141 0.953 no
C15 C16 1.386(14) yes
C15 H151 0.956 no
C16 C17 1.399(14) yes
C16 C19 1.528(15) yes
C17 C18 1.388(14) yes
C17 H171 0.954 no
C18 H181 0.960 no
C19 C20 1.510(16) yes
C19 C21 1.48(2) yes
C19 C22 1.56(2) yes
C20 H201 0.950 no
C20 H202 0.949 no
C20 H203 0.982 no
C21 H211 0.935 no
C21 H212 0.979 no
C21 H213 0.977 no
C22 H223 0.951 no
C22 H222 1.001 no
C22 H221 0.945 no
C23 N24 1.358(12) yes
C23 C57 1.448(14) yes
N24 C25 1.359(12) yes
C25 C26 1.411(14) yes
C25 C56 1.417(14) yes
C26 C27 1.482(14) yes
C26 C37 1.397(14) yes
C27 C28 1.409(15) yes
C27 C36 1.408(14) yes
C28 C29 1.397(14) yes
C28 H281 0.988 no
C29 C30 1.373(15) yes
C29 H291 0.973 no
C30 C31 1.544(14) yes
C30 C35 1.395(15) yes
C31 C32 1.542(17) yes
C31 C33 1.523(17) yes
C31 C34 1.498(18) yes
C32 H323 0.938 no
C32 H322 0.956 no
C32 H321 0.962 no
C33 H333 0.922 no
C33 H332 0.965 no
C33 H331 0.990 no
C34 H341 0.969 no
C34 H342 0.941 no
C34 H343 0.976 no
C35 C36 1.371(14) yes
C35 H351 0.987 no
C36 H361 0.954 no
C37 N38 1.384(12) yes
C37 C55 1.450(13) yes
N38 C39 1.365(12) yes
C39 C40 1.435(13) yes
C39 C54 1.441(13) yes
C40 C41 1.365(13) yes
C40 C44 1.493(13) yes
C41 C42 1.457(13) yes
C42 C43 1.353(14) yes
C42 H421 0.964 no
C43 H431 0.948 no
C44 C45 1.397(14) yes
C44 C53 1.387(13) yes
C45 C46 1.401(14) yes
C45 H451 0.975 no
C46 C47 1.376(13) yes
C46 H461 0.969 no
C47 C48 1.566(13) yes
C47 C52 1.352(14) yes
C48 C49 1.486(15) yes
C48 C50 1.556(15) yes
C48 C51 1.543(15) yes
C49 H493 0.965 no
C49 H492 0.921 no
C49 H491 0.972 no
C50 H501 0.936 no
C50 H502 0.962 no
C50 H503 0.984 no
C51 H511 0.964 no
C51 H512 0.960 no
C51 H513 0.951 no
C52 C53 1.387(14) yes
C52 H521 0.978 no
C53 H531 0.973 no
C54 C55 1.375(13) yes
C54 H541 0.964 no
C55 H551 0.970 no
C56 C57 1.322(14) yes
C56 H561 0.975 no
C57 H571 0.988 no
C58 C59 1.336(13) yes
C58 N62 1.407(12) yes
C59 N60 1.387(12) yes
N60 C61 1.303(13) yes
N60 C64 1.491(13) yes
C61 N62 1.358(13) yes
C61 H611 0.974 no
N62 C63 1.460(14) yes
C63 H632 0.971 no
C63 H633 0.971 no
C63 H631 0.928 no
C64 H643 0.951 no
C64 H642 0.960 no
C64 H641 0.969 no
C65 C66 1.391(14) yes
C65 C74 1.376(13) yes
C66 C67 1.399(14) yes
C66 H661 0.977 no
C67 C68 1.364(15) yes
C67 H671 0.978 no
C68 C69 1.542(14) yes
C68 C73 1.404(16) yes
C69 C70 1.508(17) yes
C69 C71 1.535(18) yes
C69 C72 1.583(18) yes
C70 H703 0.944 no
C70 H702 0.976 no
C70 H701 0.947 no
C71 H711 0.937 no
C71 H712 0.962 no
C71 H713 0.960 no
C72 H721 0.941 no
C72 H722 0.933 no
C72 H723 0.947 no
C73 C74 1.385(14) yes
C73 H731 0.962 no
C74 H741 0.972 no
C100 Cl101 1.720(10) yes
C100 Cl102 1.700(9) yes
C100 H1001 0.961 no
C100 H1002 0.946 no
C100 Cl103 1.684(10) yes
C100 Cl104 1.718(9) yes
C100 H1003 0.947 no
C100 H1004 0.961 no

loop_
_geom_hbond_atom_site_label_D
_geom_hbond_atom_site_label_H
_geom_hbond_atom_site_label_A
_geom_hbond_angle_DHA
_geom_hbond_distance_DH
_geom_hbond_distance_HA
_geom_hbond_distance_DA
_geom_hbond_publ_flag
C63 H633 C14 129.8(4) 0.971 2.581 3.287(17) yes
